data_4115544
loop_
_publ_author_name
'Dongwhan Lee'
'Stephen J. Lippard'

_publ_section_title
;
 Oxidative N-Dealkylation of a Carboxylate-Bridged Diiron(II) Precursor
 Complex by Reaction with O2 Affords the Elusive {Fe2(\m-OH)2(\m-O2CR)}3+
 Core of Soluble Methane Monooxygenase Hydroxylase
;
_journal_name_full 'Journal of the American Chemical Society'
_journal_page_first 4611
_journal_page_last 4612
_journal_paper_doi 10.1021/ja0100930
_journal_volume 123
_journal_year 2001
_chemical_formula_sum 'C116 H104 Fe2 N4 O8'
_chemical_formula_weight 1793.73
_chemical_name_common '[Fe2(m-O2CArTol)2(O2CArTol)2(N,N-Bn2en)2]'
_chemical_name_systematic
; 
 ? 
;
_space_group_IT_number 2
_symmetry_cell_setting triclinic
_symmetry_space_group_name_Hall '-P 1'
_symmetry_space_group_name_H-M 'P -1'
_atom_sites_solution_hydrogens geom
_atom_sites_solution_primary direct
_atom_sites_solution_secondary difmap
_audit_creation_method SHELXL-97
_cell_angle_alpha 77.8360(10)
_cell_angle_beta 72.1730(10)
_cell_angle_gamma 82.1620(10)
_cell_formula_units_Z 1
_cell_length_a 11.3953(5)
_cell_length_b 14.7207(7)
_cell_length_c 15.2957(7)
_cell_measurement_temperature 188(2)
_cell_volume 2380.64(19)
_computing_cell_refinement 'Bruker SMART'
_computing_data_collection 'Bruker SMART'
_computing_data_reduction 'Bruker SHELXTL'
_computing_molecular_graphics 'Bruker SHELXTL'
_computing_publication_material 'Bruker SHELXTL'
_computing_structure_refinement 'SHELXL-97 (Sheldrick, 1997)'
_computing_structure_solution 'SHELXS-97 (Sheldrick, 1990)'
_diffrn_ambient_temperature 188(2)
_diffrn_measured_fraction_theta_full 0.886
_diffrn_measured_fraction_theta_max 0.886
_diffrn_measurement_device_type 'CCD area detector'
_diffrn_measurement_method 'phi and omega scans'
_diffrn_radiation_monochromator graphite
_diffrn_radiation_source 'fine-focus sealed tube'
_diffrn_radiation_type MoK\a
_diffrn_radiation_wavelength 0.71073
_diffrn_reflns_av_R_equivalents 0.0353
_diffrn_reflns_av_sigmaI/netI 0.1076
_diffrn_reflns_limit_h_max 7
_diffrn_reflns_limit_h_min -14
_diffrn_reflns_limit_k_max 18
_diffrn_reflns_limit_k_min -19
_diffrn_reflns_limit_l_max 19
_diffrn_reflns_limit_l_min -20
_diffrn_reflns_number 15061
_diffrn_reflns_theta_full 28.28
_diffrn_reflns_theta_max 28.28
_diffrn_reflns_theta_min 1.82
_exptl_absorpt_coefficient_mu 0.366
_exptl_absorpt_correction_T_max 1.000000
_exptl_absorpt_correction_T_min 0.833783
_exptl_absorpt_correction_type SADABS
_exptl_crystal_colour colorless
_exptl_crystal_density_diffrn 1.251
_exptl_crystal_description plate
_exptl_crystal_F_000 944
_exptl_crystal_size_max 0.05
_exptl_crystal_size_mid 0.15
_exptl_crystal_size_min 0.3
_refine_diff_density_max 0.435
_refine_diff_density_min -0.397
_refine_diff_density_rms 0.055
_refine_ls_extinction_method none
_refine_ls_goodness_of_fit_ref 0.917
_refine_ls_hydrogen_treatment mixed
_refine_ls_matrix_type full
_refine_ls_number_parameters 608
_refine_ls_number_reflns 10469
_refine_ls_number_restraints 0
_refine_ls_restrained_S_all 0.917
_refine_ls_R_factor_all 0.1258
_refine_ls_R_factor_gt 0.0553
_refine_ls_shift/su_max 0.089
_refine_ls_shift/su_mean 0.002
_refine_ls_structure_factor_coef Fsqd
_refine_ls_weighting_details 'calc w=1/[\s^2^(Fo^2^)+(0.0736P)^2^+0.0000P] where P=(Fo^2^+2Fc^2^)/3'
_refine_ls_weighting_scheme calc
_refine_ls_wR_factor_gt 0.1184
_refine_ls_wR_factor_ref 0.1447
_reflns_number_gt 5840
_reflns_number_total 10469
_reflns_threshold_expression >2sigma(I)
_cod_data_source_file ja0100930_3.cif
_cod_data_source_block 4
_cod_database_code 4115544

loop_
_symmetry_equiv_pos_as_xyz
'x, y, z'
'-x, -y, -z'

loop_
_atom_site_label
_atom_site_type_symbol
_atom_site_fract_x
_atom_site_fract_y
_atom_site_fract_z
_atom_site_U_iso_or_equiv
_atom_site_adp_type
_atom_site_occupancy
_atom_site_symmetry_multiplicity
_atom_site_calc_flag
_atom_site_refinement_flags
_atom_site_disorder_assembly
_atom_site_disorder_group
Fe1 Fe -0.07333(4) 0.47104(3) 0.15161(3) 0.03136(13) Uani 1 1 d . . .
O1A O -0.27043(17) 0.52189(14) 0.17454(13) 0.0367(5) Uani 1 1 d . A .
O1B O -0.08631(19) 0.38133(14) 0.07332(15) 0.0439(5) Uani 1 1 d . . .
O2A O -0.19038(17) 0.46367(13) 0.28903(13) 0.0364(5) Uani 1 1 d . A .
O2B O -0.01994(19) 0.42097(13) -0.08201(15) 0.0432(5) Uani 1 1 d . . .
N1 N 0.0858(3) 0.3929(2) 0.1809(3) 0.0739(10) Uani 1 1 d . . .
N2 N 0.0178(2) 0.24838(17) 0.41049(18) 0.0428(6) Uani 1 1 d . A .
C1A C -0.3071(4) 0.9417(2) 0.1595(3) 0.0673(11) Uani 1 1 d . . .
H1A1 H -0.2794 0.9428 0.0920 0.101 Uiso 1 1 calc R . .
H1A2 H -0.2375 0.9518 0.1803 0.101 Uiso 1 1 calc R . .
H1A3 H -0.3731 0.9912 0.1737 0.101 Uiso 1 1 calc R . .
C1B C 0.3759(4) 0.0910(3) 0.0947(3) 0.0670(11) Uani 1 1 d . . .
H1B1 H 0.3670 0.0900 0.1606 0.100 Uiso 1 1 calc R . .
H1B2 H 0.4379 0.1340 0.0556 0.100 Uiso 1 1 calc R . .
H1B3 H 0.4022 0.0283 0.0805 0.100 Uiso 1 1 calc R . .
C2B C 0.2537(3) 0.1230(2) 0.0751(2) 0.0454(8) Uani 1 1 d . . .
C2A C -0.3554(3) 0.8481(2) 0.2094(2) 0.0489(9) Uani 1 1 d . . .
C2 C 0.0182(4) 0.2677(3) 0.3142(3) 0.0601(10) Uani 1 1 d . . .
C3 C 0.0372(3) 0.1490(2) 0.4463(2) 0.0472(8) Uani 1 1 d . . .
H3A H -0.0214 0.1147 0.4319 0.057 Uiso 1 1 calc R A .
H3B H 0.0188 0.1394 0.5151 0.057 Uiso 1 1 calc R . .
C3A C -0.4656(3) 0.8236(2) 0.2055(2) 0.0521(9) Uani 1 1 d . . .
H3AA H -0.5145 0.8678 0.1738 0.062 Uiso 1 1 calc R . .
C3B C 0.1496(3) 0.0744(2) 0.1207(2) 0.0497(9) Uani 1 1 d . . .
H3BA H 0.1542 0.0222 0.1685 0.060 Uiso 1 1 calc R . .
C4B C 0.0396(3) 0.0996(2) 0.0987(2) 0.0461(8) Uani 1 1 d . . .
H4BA H -0.0296 0.0642 0.1311 0.055 Uiso 1 1 calc R . .
C4 C 0.1668(3) 0.1096(2) 0.4058(2) 0.0424(8) Uani 1 1 d . A .
C4A C -0.5068(3) 0.7365(2) 0.2463(2) 0.0465(8) Uani 1 1 d . . .
H4AA H -0.5838 0.7220 0.2428 0.056 Uiso 1 1 calc R . .
C5B C 0.0282(3) 0.17641(19) 0.0294(2) 0.0356(7) Uani 1 1 d . . .
C5A C -0.4375(3) 0.6695(2) 0.2926(2) 0.0372(7) Uani 1 1 d . . .
C5 C 0.2678(3) 0.1537(3) 0.4041(3) 0.0572(9) Uani 1 1 d . . .
H5A H 0.2555 0.2118 0.4245 0.069 Uiso 1 1 calc R A .
C6B C 0.1325(3) 0.2263(2) -0.0150(2) 0.0383(7) Uani 1 1 d . . .
H6BA H 0.1281 0.2791 -0.0622 0.046 Uiso 1 1 calc R . .
C6A C -0.3274(3) 0.6940(2) 0.2981(2) 0.0409(7) Uani 1 1 d . . .
H6AA H -0.2787 0.6499 0.3300 0.049 Uiso 1 1 calc R . .
C6 C 0.3871(4) 0.1131(3) 0.3725(3) 0.0717(12) Uani 1 1 d . A .
H6A H 0.4558 0.1435 0.3718 0.086 Uiso 1 1 calc R . .
C7B C 0.2419(3) 0.2007(2) 0.0081(2) 0.0429(8) Uani 1 1 d . . .
H7BA H 0.3106 0.2371 -0.0225 0.051 Uiso 1 1 calc R . .
C7A C -0.2872(3) 0.7818(2) 0.2578(2) 0.0492(9) Uani 1 1 d . . .
H7AA H -0.2117 0.7972 0.2632 0.059 Uiso 1 1 calc R . .
C7 C 0.4058(4) 0.0296(3) 0.3426(3) 0.0728(12) Uani 1 1 d . . .
H7A H 0.4873 0.0018 0.3217 0.087 Uiso 1 1 calc R A .
C8B C -0.0884(3) 0.19942(19) 0.0022(2) 0.0369(7) Uani 1 1 d . . .
C8A C -0.4848(3) 0.5765(2) 0.3387(2) 0.0369(7) Uani 1 1 d . . .
C8 C 0.3075(4) -0.0133(3) 0.3426(3) 0.0639(11) Uani 1 1 d . A .
H8A H 0.3207 -0.0710 0.3213 0.077 Uiso 1 1 calc R . .
C9B C -0.1496(3) 0.1274(2) -0.0066(2) 0.0465(8) Uani 1 1 d . . .
H9BA H -0.1162 0.0648 0.0053 0.056 Uiso 1 1 calc R . .
C9A C -0.6054(3) 0.5737(2) 0.3980(2) 0.0464(8) Uani 1 1 d . . .
H9AA H -0.6551 0.6303 0.4059 0.056 Uiso 1 1 calc R . .
C9 C 0.1891(3) 0.0260(2) 0.3733(2) 0.0496(9) Uani 1 1 d . . .
H9A H 0.1215 -0.0046 0.3722 0.059 Uiso 1 1 calc R A .
C10B C -0.2571(3) 0.1454(2) -0.0323(2) 0.0489(9) Uani 1 1 d . . .
H10A H -0.2986 0.0952 -0.0361 0.059 Uiso 1 1 calc R . .
C10 C -0.0913(3) 0.2905(2) 0.4716(2) 0.0526(9) Uani 1 1 d . . .
H10B H -0.1601 0.2497 0.4892 0.063 Uiso 1 1 calc R A .
H10C H -0.1170 0.3513 0.4377 0.063 Uiso 1 1 calc R . .
C10A C -0.6534(3) 0.4904(3) 0.4451(2) 0.0541(9) Uani 1 1 d . . .
H10D H -0.7356 0.4897 0.4852 0.065 Uiso 1 1 calc R . .
C11B C -0.3054(3) 0.2362(2) -0.0526(2) 0.0426(8) Uani 1 1 d . . .
H11A H -0.3792 0.2480 -0.0712 0.051 Uiso 1 1 calc R . .
C11A C -0.5820(3) 0.4083(3) 0.4342(2) 0.0488(9) Uani 1 1 d . . .
H11B H -0.6161 0.3511 0.4670 0.059 Uiso 1 1 calc R . .
C11 C -0.0657(3) 0.3049(2) 0.5588(2) 0.0463(8) Uani 1 1 d . A .
C12B C -0.2462(3) 0.31106(19) -0.0460(2) 0.0349(7) Uani 1 1 d . . .
C12A C -0.4604(3) 0.4066(2) 0.37592(19) 0.0370(7) Uani 1 1 d . . .
C12 C 0.0078(3) 0.3746(3) 0.5538(3) 0.0568(9) Uani 1 1 d . . .
H12A H 0.0414 0.4128 0.4952 0.068 Uiso 1 1 calc R A .
C13B C -0.1392(3) 0.29136(19) -0.01758(19) 0.0317(7) Uani 1 1 d . . .
C13 C 0.0330(4) 0.3899(3) 0.6311(3) 0.0641(10) Uani 1 1 d . A .
H13A H 0.0818 0.4392 0.6260 0.077 Uiso 1 1 calc R . .
C13A C -0.4121(3) 0.4928(2) 0.32707(19) 0.0329(7) Uani 1 1 d . A .
C14A C -0.2842(3) 0.49343(18) 0.2602(2) 0.0299(6) Uani 1 1 d . . .
C14B C -0.0770(3) 0.37108(19) -0.0079(2) 0.0336(7) Uani 1 1 d . . .
C14 C -0.0119(4) 0.3344(3) 0.7156(3) 0.0679(11) Uani 1 1 d . . .
H14A H 0.0064 0.3448 0.7691 0.081 Uiso 1 1 calc R A .
C15B C -0.2979(2) 0.4076(2) -0.0713(2) 0.0344(7) Uani 1 1 d . . .
C15A C -0.3916(3) 0.3144(2) 0.3668(2) 0.0376(7) Uani 1 1 d . . .
C15 C -0.0831(4) 0.2636(3) 0.7234(3) 0.0727(12) Uani 1 1 d . A .
H15A H -0.1132 0.2243 0.7820 0.087 Uiso 1 1 calc R . .
C16B C -0.3244(3) 0.4370(2) -0.1563(2) 0.0412(8) Uani 1 1 d . . .
H16A H -0.3090 0.3944 -0.1981 0.049 Uiso 1 1 calc R . .
C16A C -0.3969(3) 0.2465(2) 0.4467(2) 0.0498(9) Uani 1 1 d . . .
H16B H -0.4410 0.2608 0.5064 0.060 Uiso 1 1 calc R . .
C16 C -0.1111(3) 0.2497(3) 0.6450(3) 0.0596(10) Uani 1 1 d . . .
H16C H -0.1622 0.2016 0.6507 0.072 Uiso 1 1 calc R A .
C17B C -0.3724(3) 0.5265(2) -0.1812(2) 0.0410(8) Uani 1 1 d . . .
H17A H -0.3899 0.5445 -0.2396 0.049 Uiso 1 1 calc R . .
C17A C -0.3382(4) 0.1587(2) 0.4393(3) 0.0567(10) Uani 1 1 d . . .
H17B H -0.3433 0.1137 0.4946 0.068 Uiso 1 1 calc R . .
C18B C -0.3954(3) 0.5910(2) -0.1217(2) 0.0392(7) Uani 1 1 d . . .
C18A C -0.2726(3) 0.1338(2) 0.3544(3) 0.0519(9) Uani 1 1 d . . .
C19B C -0.3701(3) 0.5617(2) -0.0373(2) 0.0365(7) Uani 1 1 d . . .
H19A H -0.3854 0.6046 0.0041 0.044 Uiso 1 1 calc R . .
C19A C -0.2674(3) 0.2010(2) 0.2749(2) 0.0453(8) Uani 1 1 d . . .
H19B H -0.2235 0.1862 0.2153 0.054 Uiso 1 1 calc R . .
C20B C -0.3232(2) 0.4723(2) -0.0112(2) 0.0337(7) Uani 1 1 d . . .
H20A H -0.3079 0.4542 0.0480 0.040 Uiso 1 1 calc R . .
C20A C -0.3253(3) 0.2892(2) 0.2812(2) 0.0400(7) Uani 1 1 d . . .
H20B H -0.3197 0.3340 0.2256 0.048 Uiso 1 1 calc R . .
C21B C -0.4446(3) 0.6890(2) -0.1502(3) 0.0541(9) Uani 1 1 d . . .
H21A H -0.5319 0.6974 -0.1150 0.081 Uiso 1 1 calc R . .
H21B H -0.4369 0.7008 -0.2172 0.081 Uiso 1 1 calc R . .
H21C H -0.3973 0.7326 -0.1371 0.081 Uiso 1 1 calc R . .
C21A C -0.2090(4) 0.0369(2) 0.3495(3) 0.0762(13) Uani 1 1 d . . .
H21D H -0.1892 0.0107 0.4082 0.114 Uiso 1 1 calc R . .
H21E H -0.1326 0.0404 0.2977 0.114 Uiso 1 1 calc R . .
H21F H -0.2640 -0.0030 0.3393 0.114 Uiso 1 1 calc R . .
C1 C 0.0887(4) 0.3614(3) 0.2707(3) 0.0448(15) Uani 0.767(8) 1 d P A 1
H1A H 0.0489 0.4100 0.3087 0.054 Uiso 0.767(8) 1 calc PR A 1
H1B H 0.1757 0.3490 0.2722 0.054 Uiso 0.767(8) 1 calc PR A 1
C1X C 0.0977(11) 0.3004(10) 0.2251(10) 0.042(5) Uani 0.233(8) 1 d P A 2
H1XB H 0.1833 0.2880 0.2300 0.050 Uiso 0.233(8) 1 calc PR A 2
H1XC H 0.0901 0.2609 0.1825 0.050 Uiso 0.233(8) 1 calc PR A 2
H1 H -0.064(3) 0.266(2) 0.308(2) 0.051(10) Uiso 1 1 d . . .
H2 H 0.067(4) 0.217(3) 0.284(3) 0.094(15) Uiso 1 1 d . . .

loop_
_atom_site_aniso_label
_atom_site_aniso_U_11
_atom_site_aniso_U_22
_atom_site_aniso_U_33
_atom_site_aniso_U_23
_atom_site_aniso_U_13
_atom_site_aniso_U_12
Fe1 0.0245(2) 0.0304(2) 0.0370(2) -0.00792(18) -0.00233(18) -0.00713(17)
O1A 0.0306(11) 0.0491(12) 0.0279(11) -0.0064(9) -0.0057(9) -0.0016(10)
O1B 0.0447(13) 0.0375(12) 0.0520(14) -0.0199(10) -0.0101(11) -0.0019(10)
O2A 0.0282(11) 0.0448(12) 0.0369(11) -0.0049(9) -0.0108(9) -0.0057(9)
O2B 0.0360(12) 0.0325(11) 0.0556(14) -0.0010(10) -0.0049(11) -0.0131(10)
N1 0.0397(18) 0.069(2) 0.098(3) 0.0234(19) -0.0247(18) -0.0011(16)
N2 0.0421(16) 0.0374(15) 0.0472(16) -0.0052(12) -0.0117(13) -0.0034(12)
C1A 0.091(3) 0.040(2) 0.068(2) -0.0162(18) -0.012(2) -0.013(2)
C1B 0.070(3) 0.057(2) 0.087(3) -0.011(2) -0.046(2) 0.003(2)
C2B 0.053(2) 0.0396(19) 0.050(2) -0.0162(16) -0.0206(17) 0.0004(16)
C2A 0.058(2) 0.0395(19) 0.045(2) -0.0159(16) -0.0016(18) -0.0054(17)
C2 0.054(3) 0.063(3) 0.051(2) 0.005(2) -0.011(2) 0.006(2)
C3 0.047(2) 0.049(2) 0.0434(19) -0.0024(16) -0.0103(16) -0.0088(16)
C3A 0.062(2) 0.041(2) 0.052(2) -0.0133(16) -0.0177(19) 0.0080(18)
C3B 0.066(2) 0.0356(18) 0.045(2) -0.0062(15) -0.0149(18) 0.0002(17)
C4B 0.052(2) 0.0323(18) 0.049(2) -0.0086(15) -0.0040(17) -0.0067(16)
C4 0.0437(19) 0.0430(19) 0.0364(17) 0.0030(15) -0.0127(15) -0.0026(15)
C4A 0.0410(19) 0.049(2) 0.053(2) -0.0212(17) -0.0149(17) 0.0059(16)
C5B 0.0396(18) 0.0251(15) 0.0393(17) -0.0117(13) -0.0034(14) -0.0026(13)
C5A 0.0342(17) 0.0406(18) 0.0351(16) -0.0157(14) -0.0022(14) -0.0015(14)
C5 0.050(2) 0.056(2) 0.070(2) -0.0082(19) -0.024(2) -0.0070(18)
C6B 0.0433(18) 0.0306(16) 0.0375(17) -0.0064(13) -0.0051(15) -0.0055(14)
C6A 0.0350(17) 0.0452(19) 0.0420(18) -0.0117(15) -0.0073(15) -0.0038(15)
C6 0.049(2) 0.090(3) 0.074(3) -0.002(2) -0.021(2) -0.014(2)
C7B 0.0398(18) 0.0424(19) 0.0477(19) -0.0136(16) -0.0089(15) -0.0069(15)
C7A 0.045(2) 0.054(2) 0.051(2) -0.0195(17) -0.0060(17) -0.0128(17)
C7 0.060(3) 0.081(3) 0.059(3) 0.002(2) -0.007(2) 0.015(2)
C8B 0.0399(18) 0.0286(16) 0.0384(17) -0.0102(13) -0.0008(14) -0.0077(14)
C8A 0.0293(16) 0.0507(19) 0.0325(16) -0.0135(14) -0.0069(13) -0.0039(14)
C8 0.072(3) 0.058(2) 0.050(2) -0.0047(19) -0.008(2) 0.006(2)
C9B 0.044(2) 0.0299(17) 0.061(2) -0.0123(15) -0.0020(17) -0.0096(15)
C9A 0.0325(17) 0.057(2) 0.0470(19) -0.0180(17) -0.0019(15) -0.0024(16)
C9 0.060(2) 0.047(2) 0.0376(18) -0.0004(16) -0.0113(17) -0.0066(18)
C10B 0.048(2) 0.0355(19) 0.065(2) -0.0169(16) -0.0066(18) -0.0183(16)
C10 0.0352(19) 0.052(2) 0.068(2) -0.0151(18) -0.0104(17) 0.0025(16)
C10A 0.0343(18) 0.075(3) 0.045(2) -0.0183(18) 0.0103(15) -0.0152(18)
C11B 0.0337(17) 0.048(2) 0.0484(19) -0.0183(15) -0.0051(15) -0.0125(15)
C11A 0.0416(19) 0.063(2) 0.0361(18) -0.0048(16) 0.0010(15) -0.0193(18)
C11 0.0305(17) 0.050(2) 0.056(2) -0.0200(17) -0.0046(16) 0.0023(15)
C12B 0.0310(16) 0.0339(16) 0.0373(16) -0.0102(13) 0.0000(13) -0.0107(13)
C12A 0.0360(17) 0.0495(19) 0.0257(15) -0.0050(14) -0.0062(13) -0.0125(15)
C12 0.044(2) 0.060(2) 0.062(2) -0.0149(19) -0.0062(18) -0.0060(18)
C13B 0.0297(15) 0.0294(16) 0.0341(16) -0.0095(12) -0.0012(13) -0.0088(13)
C13 0.052(2) 0.074(3) 0.073(3) -0.032(2) -0.014(2) -0.005(2)
C13A 0.0265(15) 0.0461(18) 0.0259(14) -0.0072(13) -0.0041(12) -0.0085(14)
C14A 0.0301(16) 0.0275(15) 0.0328(16) -0.0072(12) -0.0065(13) -0.0077(12)
C14B 0.0271(15) 0.0255(15) 0.0458(19) -0.0114(14) -0.0056(14) 0.0024(12)
C14 0.059(3) 0.089(3) 0.059(3) -0.038(2) -0.007(2) 0.002(2)
C15B 0.0230(14) 0.0372(17) 0.0413(17) -0.0109(14) -0.0014(13) -0.0087(13)
C15A 0.0354(17) 0.0458(19) 0.0331(16) -0.0015(14) -0.0100(14) -0.0170(14)
C15 0.071(3) 0.082(3) 0.047(2) -0.017(2) 0.008(2) 0.005(2)
C16B 0.0338(17) 0.047(2) 0.0474(19) -0.0169(16) -0.0096(15) -0.0108(15)
C16A 0.063(2) 0.055(2) 0.0356(18) 0.0019(16) -0.0188(17) -0.0227(19)
C16 0.042(2) 0.061(2) 0.062(2) -0.0127(19) 0.0096(18) -0.0081(18)
C17B 0.0326(17) 0.050(2) 0.0412(18) -0.0040(15) -0.0113(14) -0.0097(15)
C17A 0.077(3) 0.048(2) 0.053(2) 0.0120(18) -0.036(2) -0.021(2)
C18B 0.0228(15) 0.0416(18) 0.051(2) -0.0069(15) -0.0079(14) -0.0049(13)
C18A 0.065(2) 0.042(2) 0.059(2) -0.0043(18) -0.033(2) -0.0137(17)
C19B 0.0245(15) 0.0371(17) 0.0485(19) -0.0162(14) -0.0054(14) -0.0024(13)
C19A 0.047(2) 0.045(2) 0.047(2) -0.0090(16) -0.0153(16) -0.0077(16)
C20B 0.0228(14) 0.0414(18) 0.0370(16) -0.0124(14) -0.0039(13) -0.0054(13)
C20A 0.0423(18) 0.0390(18) 0.0393(18) 0.0028(14) -0.0142(15) -0.0149(15)
C21B 0.045(2) 0.051(2) 0.064(2) -0.0063(18) -0.0147(18) -0.0029(17)
C21A 0.104(4) 0.047(2) 0.090(3) -0.006(2) -0.053(3) -0.002(2)
C1 0.027(2) 0.057(3) 0.052(3) -0.014(2) -0.008(2) -0.013(2)
C1X 0.021(7) 0.045(9) 0.059(10) -0.019(7) -0.008(6) 0.009(6)

loop_
_atom_type_symbol
_atom_type_description
_atom_type_scat_dispersion_real
_atom_type_scat_dispersion_imag
_atom_type_scat_source
C C 0.0033 0.0016 'International Tables Vol C Tables 4.2.6.8 and 6.1.1.4'
H H 0.0000 0.0000 'International Tables Vol C Tables 4.2.6.8 and 6.1.1.4'
N N 0.0061 0.0033 'International Tables Vol C Tables 4.2.6.8 and 6.1.1.4'
O O 0.0106 0.0060 'International Tables Vol C Tables 4.2.6.8 and 6.1.1.4'
Fe Fe 0.3463 0.8444 'International Tables Vol C Tables 4.2.6.8 and 6.1.1.4'

loop_
_geom_angle_atom_site_label_1
_geom_angle_atom_site_label_2
_geom_angle_atom_site_label_3
_geom_angle
_geom_angle_site_symmetry_1
_geom_angle_site_symmetry_3
O2B Fe1 O1B 114.81(9) 2_565 .
O2B Fe1 O2A 123.61(8) 2_565 .
O1B Fe1 O2A 119.75(8) . .
O2B Fe1 N1 92.60(11) 2_565 .
O1B Fe1 N1 91.46(12) . .
O2A Fe1 N1 99.06(11) . .
O2B Fe1 O1A 105.41(8) 2_565 .
O1B Fe1 O1A 92.14(8) . .
O2A Fe1 O1A 60.66(7) . .
N1 Fe1 O1A 158.08(10) . .
O2B Fe1 C14A 120.30(9) 2_565 .
O1B Fe1 C14A 106.03(9) . .
O2A Fe1 C14A 30.58(8) . .
N1 Fe1 C14A 128.68(12) . .
O1A Fe1 C14A 30.21(8) . .
O2B Fe1 Fe1 56.19(6) 2_565 2_565
O1B Fe1 Fe1 58.78(6) . 2_565
O2A Fe1 Fe1 163.35(6) . 2_565
N1 Fe1 Fe1 97.57(10) . 2_565
O1A Fe1 Fe1 102.77(5) . 2_565
C14A Fe1 Fe1 132.94(7) . 2_565
C14A O1A Fe1 87.28(16) . .
C14B O1B Fe1 144.8(2) . .
C14A O2A Fe1 91.78(16) . .
C14B O2B Fe1 152.7(2) . 2_565
C1 N1 C1X 52.7(6) . .
C1 N1 Fe1 120.7(3) . .
C1X N1 Fe1 128.8(6) . .
C2 N2 C10 113.2(3) . .
C2 N2 C3 113.2(3) . .
C10 N2 C3 111.0(3) . .
C3B C2B C7B 117.2(3) . .
C3B C2B C1B 121.5(3) . .
C7B C2B C1B 121.2(3) . .
C3A C2A C7A 117.4(3) . .
C3A C2A C1A 121.3(3) . .
C7A C2A C1A 121.2(3) . .
C1X C2 N2 139.4(7) . .
C1X C2 C1 47.3(6) . .
N2 C2 C1 104.5(3) . .
N2 C3 C4 112.9(3) . .
C2A C3A C4A 121.6(3) . .
C4B C3B C2B 121.9(3) . .
C3B C4B C5B 121.1(3) . .
C5 C4 C9 117.9(3) . .
C5 C4 C3 120.8(3) . .
C9 C4 C3 121.2(3) . .
C3A C4A C5A 121.1(3) . .
C6B C5B C4B 116.9(3) . .
C6B C5B C8B 122.4(3) . .
C4B C5B C8B 120.6(3) . .
C6A C5A C4A 117.7(3) . .
C6A C5A C8A 121.7(3) . .
C4A C5A C8A 120.5(3) . .
C4 C5 C6 120.3(4) . .
C7B C6B C5B 121.4(3) . .
C7A C6A C5A 121.0(3) . .
C7 C6 C5 120.3(4) . .
C6B C7B C2B 121.5(3) . .
C6A C7A C2A 121.2(3) . .
C8 C7 C6 119.8(4) . .
C9B C8B C13B 117.8(3) . .
C9B C8B C5B 119.1(3) . .
C13B C8B C5B 123.0(3) . .
C9A C8A C13A 119.1(3) . .
C9A C8A C5A 118.1(3) . .
C13A C8A C5A 122.7(3) . .
C7 C8 C9 120.6(4) . .
C10B C9B C8B 121.2(3) . .
C10A C9A C8A 121.2(3) . .
C8 C9 C4 121.0(4) . .
C9B C10B C11B 120.4(3) . .
N2 C10 C11 111.2(3) . .
C11A C10A C9A 119.8(3) . .
C10B C11B C12B 120.5(3) . .
C10A C11A C12A 121.7(3) . .
C16 C11 C12 117.6(3) . .
C16 C11 C10 122.5(3) . .
C12 C11 C10 119.9(3) . .
C13B C12B C11B 118.3(3) . .
C13B C12B C15B 122.6(2) . .
C11B C12B C15B 119.1(3) . .
C11A C12A C13A 118.1(3) . .
C11A C12A C15A 117.8(3) . .
C13A C12A C15A 124.1(3) . .
C13 C12 C11 121.7(4) . .
C12B C13B C8B 121.8(3) . .
C12B C13B C14B 118.7(2) . .
C8B C13B C14B 119.6(3) . .
C14 C13 C12 120.1(4) . .
C8A C13A C12A 120.1(3) . .
C8A C13A C14A 120.2(2) . .
C12A C13A C14A 119.6(3) . .
O1A C14A O2A 119.7(3) . .
O1A C14A C13A 119.5(3) . .
O2A C14A C13A 120.7(2) . .
O1A C14A Fe1 62.50(14) . .
O2A C14A Fe1 57.64(14) . .
C13A C14A Fe1 172.13(19) . .
O1B C14B O2B 126.0(3) . .
O1B C14B C13B 117.1(3) . .
O2B C14B C13B 116.9(3) . .
C13 C14 C15 120.2(4) . .
C16B C15B C20B 117.5(3) . .
C16B C15B C12B 120.6(3) . .
C20B C15B C12B 121.9(3) . .
C20A C15A C16A 117.2(3) . .
C20A C15A C12A 123.4(3) . .
C16A C15A C12A 119.4(3) . .
C14 C15 C16 119.6(4) . .
C17B C16B C15B 121.4(3) . .
C17A C16A C15A 120.3(3) . .
C11 C16 C15 120.9(4) . .
C16B C17B C18B 120.8(3) . .
C16A C17A C18A 122.6(3) . .
C19B C18B C17B 117.8(3) . .
C19B C18B C21B 121.7(3) . .
C17B C18B C21B 120.5(3) . .
C17A C18A C19A 117.3(3) . .
C17A C18A C21A 120.8(3) . .
C19A C18A C21A 121.9(3) . .
C18B C19B C20B 122.0(3) . .
C20A C19A C18A 120.9(3) . .
C19B C20B C15B 120.5(3) . .
C19A C20A C15A 121.8(3) . .
N1 C1 C2 110.8(3) . .
N1 C1X C2 121.2(10) . .

loop_
_geom_bond_atom_site_label_1
_geom_bond_atom_site_label_2
_geom_bond_distance
_geom_bond_site_symmetry_2
Fe1 O2B 1.9608(19) 2_565
Fe1 O1B 2.007(2) .
Fe1 O2A 2.1060(19) .
Fe1 N1 2.127(3) .
Fe1 O1A 2.2131(19) .
Fe1 C14A 2.492(3) .
Fe1 Fe1 4.3598(8) 2_565
O1A C14A 1.256(3) .
O1B C14B 1.253(3) .
O2A C14A 1.268(3) .
O2B C14B 1.255(3) .
O2B Fe1 1.9608(19) 2_565
N1 C1 1.362(5) .
N1 C1X 1.395(14) .
N2 C2 1.438(5) .
N2 C10 1.458(4) .
N2 C3 1.462(4) .
C1A C2A 1.514(4) .
C1B C2B 1.505(5) .
C2B C3B 1.386(5) .
C2B C7B 1.387(4) .
C2A C3A 1.374(5) .
C2A C7A 1.395(5) .
C2 C1X 1.413(14) .
C2 C1 1.606(6) .
C3 C4 1.503(4) .
C3A C4A 1.380(4) .
C3B C4B 1.379(5) .
C4B C5B 1.399(4) .
C4 C5 1.387(5) .
C4 C9 1.386(4) .
C4A C5A 1.389(4) .
C5B C6B 1.396(4) .
C5B C8B 1.486(4) .
C5A C6A 1.383(4) .
C5A C8A 1.492(4) .
C5 C6 1.391(5) .
C6B C7B 1.381(4) .
C6A C7A 1.383(4) .
C6 C7 1.368(6) .
C7 C8 1.359(6) .
C8B C9B 1.396(4) .
C8B C13B 1.407(4) .
C8A C9A 1.396(4) .
C8A C13A 1.400(4) .
C8 C9 1.374(5) .
C9B C10B 1.374(5) .
C9A C10A 1.374(4) .
C10B C11B 1.385(4) .
C10 C11 1.512(5) .
C10A C11A 1.373(5) .
C11B C12B 1.404(4) .
C11A C12A 1.399(4) .
C11 C16 1.382(5) .
C11 C12 1.386(5) .
C12B C13B 1.391(4) .
C12B C15B 1.482(4) .
C12A C13A 1.417(4) .
C12A C15A 1.484(4) .
C12 C13 1.366(5) .
C13B C14B 1.506(4) .
C13 C14 1.366(5) .
C13A C14A 1.503(4) .
C14 C15 1.370(5) .
C15B C16B 1.391(4) .
C15B C20B 1.403(4) .
C15A C20A 1.395(4) .
C15A C16A 1.398(4) .
C15 C16 1.393(5) .
C16B C17B 1.379(4) .
C16A C17A 1.382(5) .
C17B C18B 1.395(4) .
C17A C18A 1.382(5) .
C18B C19B 1.376(4) .
C18B C21B 1.500(4) .
C18A C19A 1.388(4) .
C18A C21A 1.514(5) .
C19B C20B 1.377(4) .
C19A C20A 1.382(4) .
